data_2016728
loop_
_publ_author_name
'Bakowicz, Julia'
'Turowska-Tyrk, Ilona'

_publ_section_title
;
 <i>rac</i>-3-Benzoyl-2-methylpropionic acid and its organic salts:
 possibilities of Yang photocyclization in crystals
;
_journal_coeditor_code SK3242
_journal_issue 8
_journal_name_full 'Acta Crystallographica Section C'
_journal_page_first o437
_journal_page_last o440
_journal_paper_doi 10.1107/S0108270108021380
_journal_volume 64
_journal_year 2008
_chemical_formula_iupac 'C11 H12 O3'
_chemical_formula_moiety 'C11 H12 O3'
_chemical_formula_sum 'C11 H12 O3'
_chemical_formula_weight 192.21
_chemical_name_systematic
;
<i>rac</i>-3-benzoyl-2-methylpropionic acid
;
_space_group_IT_number 14
_symmetry_cell_setting monoclinic
_symmetry_space_group_name_Hall '-P 2ybc'
_symmetry_space_group_name_H-M 'P 1 21/c 1'
_atom_sites_solution_hydrogens geom
_atom_sites_solution_primary direct
_atom_sites_solution_secondary difmap
_audit_creation_method SHELXL97
_cell_angle_alpha 90.00
_cell_angle_beta 101.201(17)
_cell_angle_gamma 90.00
_cell_formula_units_Z 8
_cell_length_a 14.951(3)
_cell_length_b 6.0452(9)
_cell_length_c 22.935(4)
_cell_measurement_reflns_used 1198
_cell_measurement_temperature 299(2)
_cell_measurement_theta_max 19.40
_cell_measurement_theta_min 2.77
_cell_volume 2033.4(6)
_computing_cell_refinement 'CrysAlisCCD (Oxford Diffraction, 2003)'
_computing_data_collection 'CrysAlisCCD (Oxford Diffraction, 2003)'
_computing_data_reduction 'CrysAlisRED (Oxford Diffraction, 2003)'
_computing_molecular_graphics 'ORTEP-3 for Windows (Farrugia, 1997)'
_computing_publication_material 'SHELXL97 (Sheldrick, 2008)'
_computing_structure_refinement 'SHELXL97 (Sheldrick, 2008)'
_computing_structure_solution 'SHELXS97 (Sheldrick, 2008)'
_diffrn_ambient_temperature 299(2)
_diffrn_measured_fraction_theta_full 0.993
_diffrn_measured_fraction_theta_max 0.993
_diffrn_measurement_device_type 'Kuma KM4 CCD'
_diffrn_measurement_method \w
_diffrn_radiation_monochromator graphite
_diffrn_radiation_source 'fine-focus sealed tube'
_diffrn_radiation_type MoK\a
_diffrn_radiation_wavelength 0.71073
_diffrn_reflns_av_R_equivalents 0.0555
_diffrn_reflns_av_sigmaI/netI 0.0651
_diffrn_reflns_limit_h_max 17
_diffrn_reflns_limit_h_min -17
_diffrn_reflns_limit_k_max 5
_diffrn_reflns_limit_k_min -7
_diffrn_reflns_limit_l_max 27
_diffrn_reflns_limit_l_min -27
_diffrn_reflns_number 10560
_diffrn_reflns_theta_full 25.00
_diffrn_reflns_theta_max 25.00
_diffrn_reflns_theta_min 3.49
_exptl_absorpt_coefficient_mu 0.091
_exptl_absorpt_correction_type none
_exptl_crystal_colour colourless
_exptl_crystal_density_diffrn 1.256
_exptl_crystal_density_method 'not measured'
_exptl_crystal_description block
_exptl_crystal_F_000 816
_exptl_crystal_size_max 0.40
_exptl_crystal_size_mid 0.20
_exptl_crystal_size_min 0.20
_refine_diff_density_max 0.157
_refine_diff_density_min -0.154
_refine_ls_extinction_method none
_refine_ls_goodness_of_fit_ref 0.949
_refine_ls_hydrogen_treatment mixed
_refine_ls_matrix_type full
_refine_ls_number_parameters 261
_refine_ls_number_reflns 3550
_refine_ls_number_restraints 0
_refine_ls_restrained_S_all 0.949
_refine_ls_R_factor_all 0.1268
_refine_ls_R_factor_gt 0.0533
_refine_ls_shift/su_max 0.000
_refine_ls_shift/su_mean 0.000
_refine_ls_structure_factor_coef Fsqd
_refine_ls_weighting_details 'calc w = 1/[\s^2^(Fo^2^)+(0.0544P)^2^] where P=(Fo^2^+2Fc^2^)/3'
_refine_ls_weighting_scheme calc
_refine_ls_wR_factor_gt 0.1082
_refine_ls_wR_factor_ref 0.1387
_reflns_number_gt 1715
_reflns_number_total 3550
_reflns_threshold_expression I>2\s(I)
_cod_data_source_file sk3242.cif
_cod_data_source_block I
_cod_original_sg_symbol_H-M 'P 21/c'
_cod_database_code 2016728
_cod_database_fobs_code 2016728

loop_
_symmetry_equiv_pos_as_xyz
'x, y, z'
'x, -y+1/2, z+1/2'
'-x, -y, -z'
'-x, y-1/2, -z-1/2'

loop_
_atom_site_type_symbol
_atom_site_label
_atom_site_fract_x
_atom_site_fract_y
_atom_site_fract_z
_atom_site_U_iso_or_equiv
_atom_site_adp_type
_atom_site_calc_flag
_atom_site_refinement_flags
_atom_site_occupancy
C C1A 0.0712(2) 0.8098(4) 0.05848(12) 0.0519(7) Uani d . 1
C C2A 0.12409(19) 0.6402(4) 0.09788(11) 0.0549(7) Uani d . 1
H H2A 0.1892 0.6701 0.1007 0.066 Uiso calc R 1
C C3A 0.1024(2) 0.4142(4) 0.06846(14) 0.0761(10) Uani d . 1
H H3A1 0.1361 0.3016 0.0929 0.114 Uiso calc R 1
H H3A2 0.1192 0.4141 0.0301 0.114 Uiso calc R 1
H H3A3 0.0383 0.3851 0.0639 0.114 Uiso calc R 1
C C4A 0.10342(19) 0.6439(4) 0.15994(12) 0.0593(8) Uani d . 1
H H4A1 0.0380 0.6322 0.1572 0.071 Uiso calc R 1
H H4A2 0.1314 0.5160 0.1817 0.071 Uiso calc R 1
C C5A 0.13717(19) 0.8506(4) 0.19428(12) 0.0571(8) Uani d . 1
C C6A 0.13644(18) 0.8613(4) 0.25875(12) 0.0533(7) Uani d . 1
C C7A 0.1766(2) 1.0390(5) 0.29134(14) 0.0699(9) Uani d . 1
H H7A 0.2002 1.1540 0.2720 0.084 Uiso calc R 1
C C8A 0.1823(2) 1.0496(6) 0.35198(15) 0.0862(10) Uani d . 1
H H8A 0.2098 1.1706 0.3734 0.103 Uiso calc R 1
C C9A 0.1475(3) 0.8811(7) 0.38050(16) 0.0953(12) Uani d . 1
H H9A 0.1521 0.8864 0.4215 0.114 Uiso calc R 1
C C10A 0.1060(3) 0.7050(7) 0.34909(17) 0.0955(12) Uani d . 1
H H10A 0.0814 0.5924 0.3687 0.115 Uiso calc R 1
C C11A 0.1003(2) 0.6934(5) 0.28834(15) 0.0765(9) Uani d . 1
H H11A 0.0721 0.5727 0.2672 0.092 Uiso calc R 1
O O1A 0.11097(14) 0.8787(3) 0.01555(10) 0.0656(6) Uani d . 1
H HO1A 0.069(3) 0.960(6) -0.0122(18) 0.141(16) Uiso d . 1
O O2A -0.00586(14) 0.8674(3) 0.06251(8) 0.0599(5) Uani d . 1
O O3A 0.16580(15) 1.0048(3) 0.16909(8) 0.0785(7) Uani d . 1
C C1B 0.4161(2) 0.3102(4) 0.03135(14) 0.0589(8) Uani d . 1
C C2B 0.3511(2) 0.1532(4) 0.05184(13) 0.0633(8) Uani d . 1
H H2B 0.2892 0.2112 0.0392 0.076 Uiso calc R 1
C C3B 0.3565(3) -0.0696(5) 0.02185(15) 0.0935(12) Uani d . 1
H H3B1 0.3145 -0.1708 0.0344 0.140 Uiso calc R 1
H H3B2 0.4174 -0.1270 0.0328 0.140 Uiso calc R 1
H H3B3 0.3412 -0.0515 -0.0205 0.140 Uiso calc R 1
C C4B 0.3706(2) 0.1314(4) 0.11937(12) 0.0627(8) Uani d . 1
H H4B1 0.3302 0.0206 0.1306 0.075 Uiso calc R 1
H H4B2 0.4327 0.0795 0.1323 0.075 Uiso calc R 1
C C5B 0.35891(18) 0.3422(5) 0.15101(13) 0.0548(7) Uani d . 1
C C6B 0.37212(18) 0.3447(4) 0.21688(12) 0.0525(7) Uani d . 1
C C7B 0.34663(19) 0.5302(5) 0.24508(14) 0.0637(8) Uani d . 1
H H7B 0.3221 0.6512 0.2224 0.076 Uiso calc R 1
C C8B 0.3569(2) 0.5389(6) 0.30565(16) 0.0786(10) Uani d . 1
H H8B 0.3385 0.6640 0.3237 0.094 Uiso calc R 1
C C9B 0.3944(2) 0.3632(6) 0.33973(15) 0.0813(10) Uani d . 1
H H9B 0.4016 0.3693 0.3809 0.098 Uiso calc R 1
C C10B 0.4212(2) 0.1793(6) 0.31299(15) 0.0771(10) Uani d . 1
H H10B 0.4473 0.0610 0.3361 0.093 Uiso calc R 1
C C11B 0.40969(19) 0.1678(5) 0.25147(14) 0.0645(8) Uani d . 1
H H11B 0.4272 0.0413 0.2335 0.077 Uiso calc R 1
O O1B 0.38452(15) 0.3992(4) -0.02061(9) 0.0739(6) Uani d . 1
H HO1B 0.432(3) 0.499(7) -0.0336(19) 0.162(17) Uiso d . 1
O O2B 0.49387(15) 0.3447(3) 0.05920(9) 0.0697(6) Uani d . 1
O O3B 0.33834(14) 0.5132(3) 0.12302(9) 0.0733(6) Uani d . 1

loop_
_atom_site_aniso_label
_atom_site_aniso_U_11
_atom_site_aniso_U_22
_atom_site_aniso_U_33
_atom_site_aniso_U_12
_atom_site_aniso_U_13
_atom_site_aniso_U_23
C1A 0.064(2) 0.0452(16) 0.0457(18) 0.0065(15) 0.0079(16) -0.0023(14)
C2A 0.0624(19) 0.0498(17) 0.0504(18) 0.0061(14) 0.0054(14) 0.0022(14)
C3A 0.106(3) 0.0498(17) 0.070(2) 0.0130(17) 0.0101(19) -0.0035(16)
C4A 0.070(2) 0.0513(18) 0.0529(18) -0.0029(14) 0.0019(15) 0.0109(14)
C5A 0.063(2) 0.0546(19) 0.0509(18) 0.0013(15) 0.0049(15) 0.0119(16)
C6A 0.0534(18) 0.0591(18) 0.0474(17) 0.0004(14) 0.0096(14) 0.0061(15)
C7A 0.083(2) 0.075(2) 0.053(2) -0.0102(17) 0.0161(17) 0.0009(17)
C8A 0.101(3) 0.101(3) 0.058(2) -0.015(2) 0.020(2) -0.017(2)
C9A 0.112(3) 0.123(3) 0.058(2) -0.006(3) 0.034(2) 0.004(2)
C10A 0.122(3) 0.102(3) 0.074(3) -0.022(2) 0.045(2) 0.011(2)
C11A 0.089(2) 0.080(2) 0.065(2) -0.0136(18) 0.0253(18) 0.0058(19)
O1A 0.0694(14) 0.0729(14) 0.0577(14) 0.0166(11) 0.0203(12) 0.0157(11)
O2A 0.0644(13) 0.0652(13) 0.0513(12) 0.0161(10) 0.0140(10) 0.0076(10)
O3A 0.1182(19) 0.0639(13) 0.0527(13) -0.0200(12) 0.0152(12) 0.0105(11)
C1B 0.080(2) 0.0509(18) 0.051(2) -0.0021(18) 0.0252(18) -0.0017(16)
C2B 0.078(2) 0.0569(19) 0.061(2) -0.0026(15) 0.0281(17) 0.0002(16)
C3B 0.143(3) 0.067(2) 0.080(2) -0.027(2) 0.046(2) -0.0133(19)
C4B 0.077(2) 0.0589(19) 0.0597(19) -0.0007(15) 0.0323(16) 0.0041(15)
C5B 0.0520(18) 0.059(2) 0.0565(19) 0.0016(15) 0.0182(14) 0.0072(16)
C6B 0.0494(17) 0.0545(18) 0.0570(19) 0.0014(14) 0.0183(14) 0.0062(15)
C7B 0.068(2) 0.064(2) 0.063(2) 0.0046(16) 0.0207(17) 0.0029(16)
C8B 0.085(3) 0.081(2) 0.072(3) 0.0000(19) 0.020(2) -0.014(2)
C9B 0.079(2) 0.107(3) 0.061(2) -0.016(2) 0.0200(19) -0.002(2)
C10B 0.077(2) 0.088(3) 0.066(2) 0.0032(19) 0.0133(19) 0.020(2)
C11B 0.067(2) 0.065(2) 0.065(2) 0.0057(16) 0.0203(16) 0.0094(17)
O1B 0.0887(17) 0.0812(15) 0.0519(14) -0.0158(13) 0.0140(12) 0.0108(12)
O2B 0.0693(15) 0.0835(15) 0.0587(14) -0.0089(12) 0.0186(12) 0.0130(11)
O3B 0.0897(16) 0.0643(13) 0.0676(14) 0.0170(11) 0.0197(11) 0.0161(11)

loop_
_atom_type_symbol
_atom_type_description
_atom_type_scat_dispersion_real
_atom_type_scat_dispersion_imag
_atom_type_scat_source
C C 0.0033 0.0016 'International Tables Vol C Tables 4.2.6.8 and 6.1.1.4'
H H 0.0000 0.0000 'International Tables Vol C Tables 4.2.6.8 and 6.1.1.4'
O O 0.0106 0.0060 'International Tables Vol C Tables 4.2.6.8 and 6.1.1.4'

loop_
_geom_angle_atom_site_label_1
_geom_angle_atom_site_label_2
_geom_angle_atom_site_label_3
_geom_angle
O2A C1A O1A 122.4(2)
O2A C1A C2A 123.1(3)
O1A C1A C2A 114.2(3)
C1A C2A C4A 112.3(2)
C1A C2A C3A 107.8(2)
C4A C2A C3A 111.3(2)
C1A C2A H2A 108.5
C4A C2A H2A 108.5
C3A C2A H2A 108.5
C2A C3A H3A1 109.5
C2A C3A H3A2 109.5
H3A1 C3A H3A2 109.5
C2A C3A H3A3 109.5
H3A1 C3A H3A3 109.5
H3A2 C3A H3A3 109.5
C5A C4A C2A 113.2(2)
C5A C4A H4A1 108.9
C2A C4A H4A1 108.9
C5A C4A H4A2 108.9
C2A C4A H4A2 108.9
H4A1 C4A H4A2 107.8
O3A C5A C6A 120.8(3)
O3A C5A C4A 119.9(3)
C6A C5A C4A 119.3(2)
C7A C6A C11A 118.3(3)
C7A C6A C5A 119.2(3)
C11A C6A C5A 122.3(3)
C6A C7A C8A 121.3(3)
C6A C7A H7A 119.4
C8A C7A H7A 119.4
C9A C8A C7A 119.5(3)
C9A C8A H8A 120.2
C7A C8A H8A 120.2
C10A C9A C8A 120.3(3)
C10A C9A H9A 119.8
C8A C9A H9A 119.8
C9A C10A C11A 120.3(3)
C9A C10A H10A 119.8
C11A C10A H10A 119.8
C10A C11A C6A 120.2(3)
C10A C11A H11A 119.9
C6A C11A H11A 119.9
C1A O1A HO1A 109(2)
O2B C1B O1B 122.7(3)
O2B C1B C2B 123.3(3)
O1B C1B C2B 113.9(3)
C1B C2B C3B 108.9(2)
C1B C2B C4B 111.4(3)
C3B C2B C4B 111.5(2)
C1B C2B H2B 108.3
C3B C2B H2B 108.3
C4B C2B H2B 108.3
C2B C3B H3B1 109.5
C2B C3B H3B2 109.5
H3B1 C3B H3B2 109.5
C2B C3B H3B3 109.5
H3B1 C3B H3B3 109.5
H3B2 C3B H3B3 109.5
C5B C4B C2B 113.7(2)
C5B C4B H4B1 108.8
C2B C4B H4B1 108.8
C5B C4B H4B2 108.8
C2B C4B H4B2 108.8
H4B1 C4B H4B2 107.7
O3B C5B C6B 119.7(3)
O3B C5B C4B 120.5(3)
C6B C5B C4B 119.9(2)
C11B C6B C7B 118.4(3)
C11B C6B C5B 122.3(3)
C7B C6B C5B 119.3(3)
C8B C7B C6B 121.2(3)
C8B C7B H7B 119.4
C6B C7B H7B 119.4
C7B C8B C9B 120.1(3)
C7B C8B H8B 119.9
C9B C8B H8B 119.9
C10B C9B C8B 119.8(3)
C10B C9B H9B 120.1
C8B C9B H9B 120.1
C9B C10B C11B 120.5(3)
C9B C10B H10B 119.8
C11B C10B H10B 119.8
C6B C11B C10B 120.0(3)
C6B C11B H11B 120.0
C10B C11B H11B 120.0
C1B O1B HO1B 111(2)

loop_
_geom_bond_atom_site_label_1
_geom_bond_atom_site_label_2
_geom_bond_distance
C1A O2A 1.224(3)
C1A O1A 1.313(3)
C1A C2A 1.488(3)
C2A C4A 1.514(3)
C2A C3A 1.530(3)
C2A H2A 0.9800
C3A H3A1 0.9600
C3A H3A2 0.9600
C3A H3A3 0.9600
C4A C5A 1.511(3)
C4A H4A1 0.9700
C4A H4A2 0.9700
C5A O3A 1.217(3)
C5A C6A 1.482(4)
C6A C7A 1.378(4)
C6A C11A 1.388(4)
C7A C8A 1.378(4)
C7A H7A 0.9300
C8A C9A 1.367(4)
C8A H8A 0.9300
C9A C10A 1.365(4)
C9A H9A 0.9300
C10A C11A 1.381(4)
C10A H10A 0.9300
C11A H11A 0.9300
O1A HO1A 0.94(4)
C1B O2B 1.231(3)
C1B O1B 1.309(3)
C1B C2B 1.498(4)
C2B C3B 1.521(3)
C2B C4B 1.525(4)
C2B H2B 0.9800
C3B H3B1 0.9600
C3B H3B2 0.9600
C3B H3B3 0.9600
C4B C5B 1.493(3)
C4B H4B1 0.9700
C4B H4B2 0.9700
C5B O3B 1.224(3)
C5B C6B 1.485(4)
C6B C11B 1.384(3)
C6B C7B 1.385(3)
C7B C8B 1.369(4)
C7B H7B 0.9300
C8B C9B 1.372(4)
C8B H8B 0.9300
C9B C10B 1.367(4)
C9B H9B 0.9300
C10B C11B 1.390(4)
C10B H10B 0.9300
C11B H11B 0.9300
O1B HO1B 1.02(5)

loop_
_geom_torsion_atom_site_label_1
_geom_torsion_atom_site_label_2
_geom_torsion_atom_site_label_3
_geom_torsion_atom_site_label_4
_geom_torsion
O2A C1A C2A C4A -33.1(4)
O1A C1A C2A C4A 152.7(2)
O2A C1A C2A C3A 89.9(3)
O1A C1A C2A C3A -84.4(3)
C1A C2A C4A C5A -68.0(3)
C3A C2A C4A C5A 171.1(2)
C2A C4A C5A O3A 9.5(4)
C2A C4A C5A C6A -169.5(2)
O3A C5A C6A C7A -6.2(4)
C4A C5A C6A C7A 172.7(3)
O3A C5A C6A C11A 176.8(3)
C4A C5A C6A C11A -4.3(4)
C11A C6A C7A C8A 1.1(4)
C5A C6A C7A C8A -176.1(3)
C6A C7A C8A C9A -0.1(5)
C7A C8A C9A C10A -1.0(6)
C8A C9A C10A C11A 1.2(6)
C9A C10A C11A C6A -0.3(5)
C7A C6A C11A C10A -0.9(5)
C5A C6A C11A C10A 176.2(3)
O2B C1B C2B C3B -95.7(3)
O1B C1B C2B C3B 80.8(3)
O2B C1B C2B C4B 27.7(4)
O1B C1B C2B C4B -155.8(2)
C1B C2B C4B C5B 62.7(3)
C3B C2B C4B C5B -175.4(2)
C2B C4B C5B O3B -2.2(4)
C2B C4B C5B C6B 177.7(2)
O3B C5B C6B C11B -169.1(3)
C4B C5B C6B C11B 11.0(4)
O3B C5B C6B C7B 10.5(4)
C4B C5B C6B C7B -169.4(2)
C11B C6B C7B C8B -0.9(4)
C5B C6B C7B C8B 179.5(3)
C6B C7B C8B C9B 1.1(5)
C7B C8B C9B C10B -0.2(5)
C8B C9B C10B C11B -0.8(5)
C7B C6B C11B C10B -0.1(4)
C5B C6B C11B C10B 179.5(3)
C9B C10B C11B C6B 0.9(5)

loop_
_cod_related_entry_id
_cod_related_entry_database
_cod_related_entry_code
1 ChemSpider 67074
